data_4027735
loop_
_publ_author_name
'Dorota Czajkowska-Szczykowska'
'Braulio Rodr\'iguez-Molina'
'Nancy E. Maga\~na-Vergara'
'Rosa Santillan'
'Jacek W. Morzycki'
'Miguel A. Garcia-Garibay'

_publ_contact_author
;
      Jacek W. Morzycki
      Institute of Chemistry,
      University of Bia\/lystok,
      Pi\/lsudskiego 11/4, 
      15-443 Bia\/lystok, Poland.
;
_publ_contact_author_email morzycki@uwb.edu.pl
_publ_section_title
;
 Macrocyclic Molecular Rotors with Bridged Steroidal Frameworks
;
_journal_name_full 'Journal of Organic Chemistry'
_journal_page_first 9970
_journal_page_last 9978
_journal_paper_doi 10.1021/jo3020402
_journal_volume 77
_journal_year 2012
_chemical_absolute_configuration rm
_chemical_compound_source 'synthesis as described'
_chemical_formula_moiety 'C54 H70 O6, C H2 Cl2'
_chemical_formula_sum 'C55 H72 Cl2 O6'
_chemical_formula_weight 900.03
_chemical_name_common 'DR 10 IZOMER II'
_chemical_name_systematic
;
 ?
;
_space_group_IT_number 19
_symmetry_cell_setting orthorhombic
_symmetry_Int_Tables_number 19
_symmetry_space_group_name_Hall 'P 2ac 2ab'
_symmetry_space_group_name_H-M 'P 21 21 21'
_atom_sites_solution_hydrogens geom
_atom_sites_solution_primary direct
_atom_sites_solution_secondary difmap
_audit_creation_method 'WinGX routine CIF_UPDATE'
_cell_angle_alpha 90
_cell_angle_beta 90
_cell_angle_gamma 90
_cell_formula_units_Z 4
_cell_length_a 13.6770(3)
_cell_length_b 14.9810(2)
_cell_length_c 24.6590(5)
_cell_measurement_reflns_used 26805
_cell_measurement_temperature 293(2)
_cell_measurement_theta_max 26.733
_cell_measurement_theta_min 2.91
_cell_measurement_wavelength 0.71073
_cell_volume 5052.51(17)
_computing_cell_refinement 'HKL Scalepack (Otwinowski & Minor 1997)'
_computing_data_collection 'Collect (Bruker AXS BV, 1997-2004)'
_computing_data_reduction 'HKL Denzo and Scalepack (Otwinowski & Minor 1997)'
_computing_molecular_graphics 'Ortep-3 for Windows (Farrugia, 1997)'
_computing_publication_material 'WinGX publication routines (Farrugia, 1999)'
_computing_structure_refinement 'SHELXL-97 (Sheldrick, 2008)'
_computing_structure_solution 'SIR2004 (Giacovazzo et al, 2004)'
_diffrn_ambient_temperature 293(2)
_diffrn_detector 'CCD plate'
_diffrn_detector_area_resol_mean 9
_diffrn_measured_fraction_theta_full 0.985
_diffrn_measured_fraction_theta_max 0.985
_diffrn_measurement_device '95mm CCD camera on \k-goniostat'
_diffrn_measurement_device_type KappaCCD
_diffrn_measurement_method 'CCD rotation images, thick slices'
_diffrn_orient_matrix_type 'by Bruker AXS Collect from scalepack cell'
_diffrn_orient_matrix_UB_11 -0.691992E-1
_diffrn_orient_matrix_UB_12 0.99717E-2
_diffrn_orient_matrix_UB_13 0.116101E-1
_diffrn_orient_matrix_UB_21 -0.20255E-2
_diffrn_orient_matrix_UB_22 -0.614663E-1
_diffrn_orient_matrix_UB_23 0.157722E-1
_diffrn_orient_matrix_UB_31 0.235242E-1
_diffrn_orient_matrix_UB_32 0.240405E-1
_diffrn_orient_matrix_UB_33 0.355104E-1
_diffrn_radiation_monochromator graphite
_diffrn_radiation_probe x-ray
_diffrn_radiation_type MoK\a
_diffrn_radiation_wavelength 0.71073
_diffrn_reflns_av_R_equivalents 0.0409
_diffrn_reflns_av_unetI/netI 0.044
_diffrn_reflns_limit_h_max 16
_diffrn_reflns_limit_h_min -17
_diffrn_reflns_limit_k_max 18
_diffrn_reflns_limit_k_min -17
_diffrn_reflns_limit_l_max 31
_diffrn_reflns_limit_l_min -28
_diffrn_reflns_number 29061
_diffrn_reflns_reduction_process
;
 Scaled and merged with Sortav
 R.H. Blessing, (1987) Cryst. Rev. 1, 3-58
 R.H. Blessing, (1989) J. Appl. Cryst. 22, 396-397
;
_diffrn_reflns_theta_full 25.5
_diffrn_reflns_theta_max 26.71
_diffrn_reflns_theta_min 3.1
_diffrn_source 'Enraf Nonius FR590'
_exptl_absorpt_coefficient_mu 0.176
_exptl_absorpt_correction_T_max 0.9778
_exptl_absorpt_correction_T_min 0.9368
_exptl_absorpt_correction_type multi-scan
_exptl_absorpt_process_details
;
        [c.f. r.h. blessing, acta cryst. (1995), a51, 33-38]
;
_exptl_crystal_colour colourless
_exptl_crystal_density_diffrn 1.183
_exptl_crystal_description prism
_exptl_crystal_F_000 1936
_exptl_crystal_size_max 0.45
_exptl_crystal_size_mid 0.25
_exptl_crystal_size_min 0.15
_refine_diff_density_max 0.471
_refine_diff_density_min -0.489
_refine_diff_density_rms 0.042
_refine_ls_abs_structure_details 'Flack H D (1983), Acta Cryst. A39, 876-881'
_refine_ls_abs_structure_Flack -0.11(18)
_refine_ls_extinction_method none
_refine_ls_goodness_of_fit_ref 1.046
_refine_ls_hydrogen_treatment mixed
_refine_ls_matrix_type full
_refine_ls_number_parameters 658
_refine_ls_number_reflns 10372
_refine_ls_number_restraints 150
_refine_ls_restrained_S_all 1.042
_refine_ls_R_factor_all 0.1015
_refine_ls_R_factor_gt 0.0726
_refine_ls_shift/su_max 0.001
_refine_ls_shift/su_mean 0
_refine_ls_structure_factor_coef Fsqd
_refine_ls_weighting_details 'calc w=1/[\s^2^(Fo^2^)+(0.1187P)^2^+1.4038P] where P=(Fo^2^+2Fc^2^)/3'
_refine_ls_weighting_scheme calc
_refine_ls_wR_factor_gt 0.1909
_refine_ls_wR_factor_ref 0.2157
_reflns_number_gt 7608
_reflns_number_total 10372
_reflns_threshold_expression >2\s(I)
_cod_data_source_file jo3020402_si_002.cif
_cod_data_source_block san551
_cod_database_code 4027735

loop_
_symmetry_equiv_pos_as_xyz
'x, y, z'
'-x+1/2, -y, z+1/2'
'x+1/2, -y+1/2, -z'
'-x, y+1/2, -z+1/2'

loop_
_atom_site_label
_atom_site_type_symbol
_atom_site_fract_x
_atom_site_fract_y
_atom_site_fract_z
_atom_site_U_iso_or_equiv
_atom_site_adp_type
_atom_site_occupancy
_atom_site_symmetry_multiplicity
_atom_site_calc_flag
_atom_site_refinement_flags
_atom_site_disorder_assembly
_atom_site_disorder_group
C1 C -0.2503(3) 0.7486(2) -0.02395(13) 0.0528(7) Uani 1 1 d . . .
H1 H -0.3138 0.7787 -0.0218 0.063 Uiso 1 1 calc R . .
C2 C -0.1806(3) 0.6056(2) -0.17319(13) 0.0601(8) Uani 1 1 d . . .
C4 C 0.3002(3) 0.2971(2) -0.17627(14) 0.0577(8) Uani 1 1 d . . .
H4 H 0.493(2) 0.409(2) 0.2059(15) 0.057(9) Uiso 1 1 d . . .
C5 C -0.1081(3) 0.5622(2) -0.17758(14) 0.0626(8) Uani 1 1 d . . .
C6 C -0.1726(3) 0.8108(2) -0.00036(14) 0.0652(9) Uani 1 1 d . . .
H6A H -0.1087 0.7835 -0.0045 0.078 Uiso 1 1 calc R . .
H6B H -0.1726 0.8665 -0.0204 0.078 Uiso 1 1 calc R . .
H6 H -0.217(3) 0.697(3) 0.222(2) 0.086(13) Uiso 1 1 d . . .
C7 C 0.2304(3) 0.3443(2) -0.18028(14) 0.0598(8) Uani 1 1 d . . .
C8 C -0.2721(3) 0.5940(2) 0.10354(13) 0.0587(8) Uani 1 1 d . . .
H8A H -0.3225 0.5531 0.0913 0.07 Uiso 1 1 calc R . .
H8B H -0.2092 0.5661 0.0968 0.07 Uiso 1 1 calc R . .
C9 C 0.3803(2) 0.2176(2) -0.07583(13) 0.0534(7) Uani 1 1 d . . .
H9 H 0.3199 0.2528 -0.0753 0.064 Uiso 1 1 calc R . .
C10 C -0.2562(2) 0.6613(2) 0.00927(12) 0.0507(7) Uani 1 1 d . . .
H10 H -0.1902 0.6357 0.0085 0.061 Uiso 1 1 calc R . .
C11 C -0.3067(2) 0.6625(2) -0.10819(12) 0.0513(7) Uani 1 1 d . . .
C12 C 0.1468(2) 0.4021(2) -0.18219(13) 0.0552(7) Uani 1 1 d . . .
C13 C 0.4591(3) 0.3586(2) -0.10556(14) 0.0658(9) Uani 1 1 d . . .
H13A H 0.3963 0.3886 -0.1078 0.079 Uiso 1 1 calc R . .
H13B H 0.5027 0.3863 -0.1316 0.079 Uiso 1 1 calc R . .
C14 C 0.4850(2) 0.3314(3) 0.05425(14) 0.0603(8) Uani 1 1 d . . .
C15 C -0.2302(2) 0.7258(2) -0.08299(12) 0.0512(7) Uani 1 1 d . . .
H15 H -0.1676 0.6941 -0.0838 0.061 Uiso 1 1 calc R . .
C16 C -0.3230(3) 0.5909(2) -0.01663(13) 0.0613(8) Uani 1 1 d . . .
H16A H -0.3146 0.535 0.0026 0.074 Uiso 1 1 calc R . .
H16B H -0.3904 0.6095 -0.012 0.074 Uiso 1 1 calc R . .
C17 C -0.0207(3) 0.5101(2) -0.17995(14) 0.0594(8) Uani 1 1 d . . .
C18 C 0.4861(3) 0.4308(3) 0.07108(14) 0.0716(11) Uani 1 1 d . . .
H18A H 0.5305 0.4628 0.0474 0.086 Uiso 1 1 calc R . .
H18B H 0.4212 0.4554 0.0658 0.086 Uiso 1 1 calc R . .
C19 C 0.5455(3) 0.2145(3) -0.12577(17) 0.0784(11) Uani 1 1 d . . .
H19A H 0.5786 0.2144 -0.0915 0.118 Uiso 1 1 calc R . .
H19B H 0.584 0.2464 -0.1519 0.118 Uiso 1 1 calc R . .
H19C H 0.5364 0.1541 -0.1378 0.118 Uiso 1 1 calc R . .
C20 C 0.5010(3) 0.3700(3) -0.04817(14) 0.0687(10) Uani 1 1 d . . .
H20A H 0.5034 0.4331 -0.0395 0.082 Uiso 1 1 calc R . .
H20B H 0.5676 0.3475 -0.0477 0.082 Uiso 1 1 calc R . .
C21 C 0.0696(3) 0.3863(3) -0.21706(14) 0.0670(9) Uani 1 1 d . . .
H21 H 0.0737 0.3396 -0.2418 0.08 Uiso 1 1 calc R . .
C22 C 0.4145(3) 0.2842(2) 0.09429(14) 0.0617(8) Uani 1 1 d . . .
H22 H 0.351 0.314 0.0908 0.074 Uiso 1 1 calc R . .
C23 C -0.1907(3) 0.8300(2) 0.05915(14) 0.0682(10) Uani 1 1 d . . .
H23A H -0.2509 0.8636 0.063 0.082 Uiso 1 1 calc R . .
H23B H -0.1377 0.8661 0.0733 0.082 Uiso 1 1 calc R . .
C24 C -0.1981(3) 0.7431(2) 0.09205(13) 0.0567(8) Uani 1 1 d . . .
H24 H -0.136 0.7116 0.0869 0.068 Uiso 1 1 calc R . .
C25 C 0.4564(3) 0.3925(3) 0.17000(16) 0.0721(10) Uani 1 1 d . . .
C26 C 0.3849(2) 0.2370(2) -0.17138(14) 0.0575(8) Uani 1 1 d . . .
C27 C -0.2788(2) 0.6803(2) 0.07037(12) 0.0537(7) Uani 1 1 d . . .
C28 C 0.4234(3) 0.2228(2) -0.01858(14) 0.0580(8) Uani 1 1 d . . .
H28 H 0.4865 0.1919 -0.0187 0.07 Uiso 1 1 calc R . .
C29 C 0.3534(3) 0.1269(2) -0.09868(16) 0.0678(9) Uani 1 1 d . . .
H29A H 0.2902 0.1076 -0.0852 0.081 Uiso 1 1 calc R . .
H29B H 0.4021 0.0826 -0.089 0.081 Uiso 1 1 calc R . .
C30 C 0.1392(3) 0.4741(3) -0.14690(18) 0.0775(11) Uani 1 1 d . . .
H30 H 0.1907 0.4865 -0.1234 0.093 Uiso 1 1 calc R . .
C32 C 0.4463(2) 0.2597(2) -0.11965(13) 0.0559(7) Uani 1 1 d . . .
C33 C -0.0134(3) 0.4385(3) -0.21593(15) 0.0656(9) Uani 1 1 d . . .
H33 H -0.0649 0.4259 -0.2393 0.079 Uiso 1 1 calc R . .
C34 C 0.3502(3) 0.1406(2) -0.16019(16) 0.0695(10) Uani 1 1 d . . .
H34A H 0.2842 0.1321 -0.1736 0.083 Uiso 1 1 calc R . .
H34B H 0.3928 0.0981 -0.1781 0.083 Uiso 1 1 calc R . .
C35 C 0.3581(3) 0.1778(2) 0.02289(16) 0.0705(10) Uani 1 1 d . . .
H35A H 0.2934 0.2043 0.0214 0.085 Uiso 1 1 calc R . .
H35B H 0.3519 0.115 0.0139 0.085 Uiso 1 1 calc R . .
C36 C -0.3819(3) 0.7203(3) 0.07646(17) 0.0758(11) Uani 1 1 d . . .
H36A H -0.4299 0.6757 0.0678 0.114 Uiso 1 1 calc R . .
H36B H -0.389 0.7701 0.0523 0.114 Uiso 1 1 calc R . .
H36C H -0.3913 0.74 0.1131 0.114 Uiso 1 1 calc R . .
C37 C -0.2698(2) 0.6600(2) -0.16762(13) 0.0567(8) Uani 1 1 d . . .
C38 C -0.4099(3) 0.7015(3) -0.10840(17) 0.0722(10) Uani 1 1 d . . .
H38A H -0.4544 0.659 -0.124 0.108 Uiso 1 1 calc R . .
H38B H -0.4107 0.7553 -0.1295 0.108 Uiso 1 1 calc R . .
H38C H -0.4296 0.7145 -0.0719 0.108 Uiso 1 1 calc R . .
C40 C -0.2457(3) 0.7591(2) -0.17935(14) 0.0653(9) Uani 1 1 d . . .
H40A H -0.1899 0.7637 -0.2035 0.078 Uiso 1 1 calc R . .
H40B H -0.3011 0.7885 -0.1962 0.078 Uiso 1 1 calc R . .
C42 C -0.3043(3) 0.5748(2) -0.07688(13) 0.0600(8) Uani 1 1 d . . .
H42A H -0.241 0.5466 -0.0816 0.072 Uiso 1 1 calc R . .
H42B H -0.3537 0.5347 -0.0912 0.072 Uiso 1 1 calc R . .
C43 C -0.2069(3) 0.7612(3) 0.15282(15) 0.0724(10) Uani 1 1 d . A .
H43A H -0.1511 0.7963 0.1644 0.087 Uiso 1 1 calc R . .
H43B H -0.2653 0.7964 0.1593 0.087 Uiso 1 1 calc R . .
C45 C -0.2837(3) 0.6089(3) 0.16450(14) 0.0690(9) Uani 1 1 d . A .
H45A H -0.3498 0.6289 0.1719 0.083 Uiso 1 1 calc R . .
H45B H -0.2741 0.5526 0.1832 0.083 Uiso 1 1 calc R . .
C46 C 0.4418(2) 0.3215(2) -0.00405(13) 0.0551(7) Uani 1 1 d . . .
H46 H 0.3774 0.3502 -0.0033 0.066 Uiso 1 1 calc R . .
C47 C 0.4463(3) 0.2957(3) 0.15299(15) 0.0702(10) Uani 1 1 d . . .
H47A H 0.3989 0.2668 0.1764 0.084 Uiso 1 1 calc R . .
H47B H 0.5086 0.266 0.1581 0.084 Uiso 1 1 calc R . .
C48 C -0.2226(3) 0.8021(2) -0.12454(14) 0.0697(9) Uani 1 1 d . . .
H48A H -0.2693 0.849 -0.1163 0.084 Uiso 1 1 calc R . .
H48B H -0.1574 0.8275 -0.1246 0.084 Uiso 1 1 calc R . .
C51 C 0.0571(3) 0.5274(3) -0.14602(18) 0.0758(11) Uani 1 1 d . . .
H51 H 0.0541 0.5755 -0.1223 0.091 Uiso 1 1 calc R . .
C52 C 0.5880(3) 0.2926(4) 0.05708(17) 0.0893(14) Uani 1 1 d . . .
H52A H 0.6321 0.3303 0.0374 0.134 Uiso 1 1 calc R . .
H52B H 0.5882 0.2339 0.0414 0.134 Uiso 1 1 calc R . .
H52C H 0.6084 0.289 0.0943 0.134 Uiso 1 1 calc R . .
C53 C -0.2119(3) 0.6772(3) 0.18654(15) 0.0687(10) Uani 1 1 d . . .
C54 C 0.5173(3) 0.4465(4) 0.13046(16) 0.0833(12) Uani 1 1 d . . .
H54A H 0.5856 0.4305 0.1346 0.1 Uiso 1 1 calc R . .
H54B H 0.5107 0.5094 0.139 0.1 Uiso 1 1 calc R . .
C55 C 0.3980(4) 0.1866(3) 0.07991(16) 0.0774(11) Uani 1 1 d . . .
H55A H 0.4593 0.1544 0.0827 0.093 Uiso 1 1 calc R . .
H55B H 0.3523 0.1603 0.1054 0.093 Uiso 1 1 calc R . .
O1 O -0.3416(2) 0.6298(2) -0.20595(10) 0.0689(7) Uani 1 1 d . . .
O4 O 0.4430(2) 0.24417(19) -0.21931(11) 0.0715(7) Uani 1 1 d . . .
O5 O -0.1428(2) 0.5587(2) 0.26052(12) 0.0828(8) Uani 1 1 d . . .
H1A H -0.340(4) 0.571(4) -0.207(2) 0.093(15) Uiso 1 1 d . . .
H4A H 0.415(3) 0.206(3) -0.2450(19) 0.085(13) Uiso 1 1 d . . .
C81 C 0.0925(7) 0.5025(7) 0.0103(7) 0.2563(15) Uani 1 1 d . . .
H81A H 0.1091 0.5321 -0.0235 0.308 Uiso 1 1 calc R . .
H81B H 0.0495 0.4538 0.0002 0.308 Uiso 1 1 calc R . .
Cl1 Cl 0.1877(2) 0.45566(19) 0.0267(2) 0.2563(15) Uani 1 1 d . . .
Cl2 Cl 0.0254(2) 0.56809(19) 0.0383(2) 0.2563(15) Uani 1 1 d . . .
O3_1 O -0.1092(15) 0.6431(10) 0.1853(7) 0.056(3) Uani 0.5 1 d PDU A 1
C31_1 C -0.0875(9) 0.5865(11) 0.2261(6) 0.049(4) Uani 0.5 1 d PDU A 1
C49_1 C 0.0180(8) 0.5605(9) 0.2219(6) 0.059(4) Uani 0.5 1 d PDU A 1
H49A_1 H 0.0303 0.5417 0.1848 0.071 Uiso 0.5 1 calc PR A 1
H49B_1 H 0.0571 0.6134 0.2283 0.071 Uiso 0.5 1 calc PR A 1
C57_1 C 0.0525(10) 0.4919(12) 0.2571(5) 0.079(5) Uani 0.5 1 d PDU A 1
H57_1 H 0.0101 0.471 0.2837 0.094 Uiso 0.5 1 calc PR A 1
C56_1 C 0.1419(9) 0.4553(10) 0.2545(7) 0.072(3) Uani 0.5 1 d PDU A 1
H56_1 H 0.1601 0.4148 0.2812 0.087 Uiso 0.5 1 calc PR A 1
C50_1 C 0.2122(8) 0.4761(9) 0.2116(6) 0.059(2) Uani 0.5 1 d PDU A 1
H50A_1 H 0.2318 0.5381 0.2149 0.071 Uiso 0.5 1 calc PR A 1
H50B_1 H 0.1805 0.469 0.1767 0.071 Uiso 0.5 1 calc PR A 1
C41_1 C 0.3023(7) 0.4184(7) 0.2130(5) 0.047(2) Uani 0.5 1 d PDU A 1
O6_1 O 0.3262(12) 0.3731(13) 0.2514(8) 0.067(3) Uani 0.5 1 d PDU A 1
O2_1 O 0.3617(9) 0.4368(7) 0.1714(5) 0.047(2) Uani 0.5 1 d PDU A 1
O3_2 O -0.1185(18) 0.6380(14) 0.1866(7) 0.080(6) Uani 0.5 1 d PDU A 2
C31_2 C -0.0865(16) 0.5811(16) 0.2251(8) 0.093(7) Uani 0.5 1 d PDU A 2
C49_2 C 0.0209(14) 0.5618(15) 0.2189(9) 0.125(8) Uani 0.5 1 d PDU A 2
H49A_2 H 0.0344 0.5457 0.1815 0.15 Uiso 0.5 1 calc PR A 2
H49B_2 H 0.0578 0.6154 0.2272 0.15 Uiso 0.5 1 calc PR A 2
C57_2 C 0.0528(12) 0.4913(14) 0.2537(9) 0.118(7) Uani 0.5 1 d PDU A 2
H57_2 H 0.0173 0.4779 0.2848 0.142 Uiso 0.5 1 calc PR A 2
C56_2 C 0.1335(16) 0.4440(18) 0.2418(10) 0.143(10) Uani 0.5 1 d PDU A 2
H56_2 H 0.1447 0.3928 0.2622 0.172 Uiso 0.5 1 calc PR A 2
C50_2 C 0.2040(15) 0.4652(18) 0.2005(9) 0.120(8) Uani 0.5 1 d PDU A 2
H50A_2 H 0.2135 0.5293 0.1994 0.144 Uiso 0.5 1 calc PR A 2
H50B_2 H 0.1787 0.4467 0.1655 0.144 Uiso 0.5 1 calc PR A 2
C41_2 C 0.3016(16) 0.420(2) 0.2102(10) 0.118(7) Uani 0.5 1 d PDU A 2
O6_2 O 0.3213(19) 0.364(2) 0.2443(11) 0.114(8) Uani 0.5 1 d PDU A 2
O2_2 O 0.3578(15) 0.4334(13) 0.1665(8) 0.106(6) Uani 0.5 1 d PDU A 2

loop_
_atom_site_aniso_label
_atom_site_aniso_U_11
_atom_site_aniso_U_22
_atom_site_aniso_U_33
_atom_site_aniso_U_23
_atom_site_aniso_U_13
_atom_site_aniso_U_12
C1 0.0623(18) 0.0437(15) 0.0523(17) 0.0025(13) 0.0022(14) 0.0053(14)
C2 0.068(2) 0.071(2) 0.0415(16) 0.0038(15) 0.0048(15) 0.0080(18)
C4 0.0646(19) 0.0576(17) 0.0508(17) -0.0066(15) -0.0063(15) 0.0066(16)
C5 0.067(2) 0.070(2) 0.0509(19) 0.0007(16) 0.0063(16) 0.0099(18)
C6 0.086(2) 0.0520(18) 0.058(2) 0.0065(15) -0.0024(17) -0.0116(17)
C7 0.066(2) 0.0632(19) 0.0502(18) -0.0010(15) -0.0029(15) 0.0035(17)
C8 0.071(2) 0.0572(17) 0.0473(17) 0.0058(14) 0.0045(15) -0.0042(16)
C9 0.0594(18) 0.0468(15) 0.0541(17) -0.0045(13) -0.0073(14) 0.0040(14)
C10 0.0556(17) 0.0495(15) 0.0469(16) 0.0025(13) 0.0079(13) 0.0016(13)
C11 0.0530(17) 0.0543(16) 0.0465(16) 0.0027(13) -0.0008(13) 0.0049(13)
C12 0.0578(17) 0.0577(17) 0.0501(17) -0.0007(14) 0.0006(15) 0.0049(15)
C13 0.076(2) 0.069(2) 0.0525(19) 0.0045(16) -0.0037(16) -0.0211(18)
C14 0.0508(17) 0.078(2) 0.0517(18) -0.0010(16) -0.0002(14) -0.0046(16)
C15 0.0569(17) 0.0501(16) 0.0467(16) 0.0058(13) 0.0021(14) 0.0040(14)
C16 0.073(2) 0.0611(19) 0.0502(18) 0.0058(15) 0.0055(16) -0.0117(17)
C17 0.0614(19) 0.0662(19) 0.0507(18) 0.0057(15) 0.0042(15) 0.0083(16)
C18 0.078(2) 0.087(3) 0.0500(19) -0.0082(17) 0.0037(17) -0.035(2)
C19 0.059(2) 0.113(3) 0.064(2) -0.004(2) -0.0072(18) 0.015(2)
C20 0.075(2) 0.080(2) 0.0508(18) 0.0000(17) -0.0036(17) -0.025(2)
C21 0.078(2) 0.071(2) 0.0522(19) -0.0139(16) -0.0074(17) 0.0157(19)
C22 0.063(2) 0.0652(19) 0.0568(19) 0.0067(16) -0.0019(16) 0.0013(16)
C23 0.096(3) 0.0483(17) 0.060(2) -0.0021(15) -0.0074(19) -0.0007(18)
C24 0.072(2) 0.0477(16) 0.0503(17) -0.0015(13) -0.0011(15) 0.0058(15)
C25 0.067(2) 0.097(3) 0.052(2) -0.0041(19) -0.0029(17) -0.011(2)
C26 0.0580(18) 0.0616(18) 0.0529(18) -0.0151(15) -0.0077(15) 0.0071(15)
C27 0.0629(19) 0.0527(16) 0.0455(16) 0.0009(13) 0.0056(14) 0.0097(14)
C28 0.0620(19) 0.0565(17) 0.0553(18) 0.0007(14) -0.0086(15) 0.0043(15)
C29 0.080(2) 0.0509(17) 0.073(2) -0.0065(16) -0.0070(19) 0.0012(17)
C30 0.069(2) 0.083(3) 0.080(3) -0.021(2) -0.019(2) 0.012(2)
C32 0.0562(17) 0.0633(18) 0.0481(17) -0.0029(14) -0.0082(14) 0.0015(15)
C33 0.064(2) 0.075(2) 0.058(2) -0.0116(17) -0.0111(16) 0.0104(18)
C34 0.077(2) 0.0583(19) 0.073(2) -0.0143(17) -0.0122(19) 0.0058(18)
C35 0.089(3) 0.0532(18) 0.070(2) 0.0055(16) -0.004(2) -0.0105(18)
C36 0.074(2) 0.092(3) 0.061(2) 0.0020(19) 0.0104(18) 0.018(2)
C37 0.0599(18) 0.0616(18) 0.0486(17) 0.0030(14) -0.0027(14) 0.0072(15)
C38 0.058(2) 0.089(3) 0.069(2) -0.004(2) 0.0016(17) 0.0103(19)
C40 0.081(2) 0.0642(19) 0.0507(18) 0.0107(16) -0.0012(17) 0.0056(18)
C42 0.074(2) 0.0545(18) 0.0514(17) 0.0011(15) -0.0016(16) -0.0113(16)
C43 0.096(3) 0.062(2) 0.059(2) -0.0120(16) -0.0001(19) 0.013(2)
C45 0.075(2) 0.080(2) 0.0513(19) 0.0090(17) 0.0082(17) 0.0044(19)
C46 0.0517(17) 0.0638(18) 0.0499(17) -0.0006(14) -0.0035(14) -0.0090(15)
C47 0.072(2) 0.084(2) 0.056(2) 0.0092(18) -0.0019(17) 0.0062(19)
C48 0.096(3) 0.0608(19) 0.0524(19) 0.0127(16) -0.0004(18) -0.0050(19)
C51 0.083(3) 0.070(2) 0.074(3) -0.0211(19) -0.008(2) 0.015(2)
C52 0.059(2) 0.148(4) 0.061(2) -0.014(3) -0.0101(18) 0.002(3)
C53 0.089(3) 0.074(2) 0.0433(18) -0.0039(16) 0.0072(18) 0.016(2)
C54 0.082(3) 0.113(3) 0.056(2) -0.008(2) 0.0035(19) -0.037(2)
C55 0.097(3) 0.074(2) 0.061(2) 0.0150(19) -0.004(2) -0.002(2)
O1 0.0821(17) 0.0714(16) 0.0533(14) -0.0017(12) -0.0197(12) 0.0101(14)
O4 0.0728(16) 0.0845(18) 0.0573(14) -0.0167(13) -0.0034(12) 0.0035(14)
O5 0.095(2) 0.0839(18) 0.0691(17) 0.0155(15) 0.0117(16) 0.0135(16)
C81 0.1401(13) 0.1407(13) 0.488(5) 0.035(2) 0.066(2) 0.0044(10)
Cl1 0.1401(13) 0.1407(13) 0.488(5) 0.035(2) 0.066(2) 0.0044(10)
Cl2 0.1401(13) 0.1407(13) 0.488(5) 0.035(2) 0.066(2) 0.0044(10)
O3_1 0.059(5) 0.049(5) 0.061(8) -0.006(4) 0.003(4) 0.007(4)
C31_1 0.048(5) 0.050(7) 0.050(8) -0.010(5) 0.010(5) 0.003(5)
C49_1 0.046(5) 0.061(8) 0.070(7) 0.020(6) 0.018(5) 0.002(5)
C57_1 0.086(8) 0.107(11) 0.043(5) 0.027(6) 0.011(5) 0.032(8)
C56_1 0.066(5) 0.080(6) 0.071(6) 0.041(5) 0.012(5) 0.009(4)
C50_1 0.062(5) 0.070(5) 0.046(5) 0.016(4) 0.000(4) 0.002(4)
C41_1 0.055(5) 0.052(5) 0.033(5) 0.007(4) 0.001(4) -0.008(4)
O6_1 0.069(6) 0.085(6) 0.046(5) 0.024(4) 0.009(4) 0.012(4)
O2_1 0.061(5) 0.052(4) 0.027(3) 0.004(3) 0.002(3) -0.007(4)
O3_2 0.093(10) 0.101(10) 0.045(7) 0.009(6) -0.001(6) -0.009(7)
C31_2 0.145(13) 0.079(12) 0.056(11) 0.012(8) -0.026(10) -0.022(10)
C49_2 0.129(12) 0.095(13) 0.151(16) 0.010(10) -0.073(11) -0.022(9)
C57_2 0.084(10) 0.111(14) 0.160(16) 0.037(10) 0.009(9) -0.034(7)
C56_2 0.118(12) 0.183(18) 0.129(16) 0.075(13) 0.007(10) 0.020(11)
C50_2 0.125(11) 0.160(15) 0.075(11) -0.006(8) 0.016(8) 0.009(10)
C41_2 0.121(12) 0.150(17) 0.083(13) 0.005(11) 0.001(11) -0.007(13)
O6_2 0.117(13) 0.147(14) 0.077(10) 0.006(8) 0.018(8) 0.007(9)
O2_2 0.107(10) 0.139(11) 0.073(9) -0.010(7) 0.005(7) 0.000(9)

loop_
_atom_type_symbol
_atom_type_description
_atom_type_scat_dispersion_real
_atom_type_scat_dispersion_imag
_atom_type_scat_source
C C 0.0033 0.0016 'International Tables Vol C Tables 4.2.6.8 and 6.1.1.4'
H H 0.0000 0.0000 'International Tables Vol C Tables 4.2.6.8 and 6.1.1.4'
O O 0.0106 0.006 'International Tables Vol C Tables 4.2.6.8 and 6.1.1.4'
Cl Cl 0.1484 0.1585 'International Tables Vol C Tables 4.2.6.8 and 6.1.1.4'

loop_
_geom_angle_atom_site_label_1
_geom_angle_atom_site_label_2
_geom_angle_atom_site_label_3
_geom_angle
C15 C1 C6 112.1(3)
C15 C1 C10 109.1(2)
C6 C1 C10 110.5(3)
C15 C1 H1 108.4
C6 C1 H1 108.4
C10 C1 H1 108.4
C5 C2 C37 179.4(4)
C7 C4 C26 178.7(4)
C2 C5 C17 177.1(4)
C23 C6 C1 111.8(3)
C23 C6 H6A 109.3
C1 C6 H6A 109.3
C23 C6 H6B 109.3
C1 C6 H6B 109.3
H6A C6 H6B 107.9
C4 C7 C12 177.1(4)
C45 C8 C27 113.3(3)
C45 C8 H8A 108.9
C27 C8 H8A 108.9
C45 C8 H8B 108.9
C27 C8 H8B 108.9
H8A C8 H8B 107.7
C29 C9 C28 118.8(3)
C29 C9 C32 104.4(3)
C28 C9 C32 113.6(3)
C29 C9 H9 106.5
C28 C9 H9 106.5
C32 C9 H9 106.5
C16 C10 C1 113.1(3)
C16 C10 C27 114.1(3)
C1 C10 C27 111.5(2)
C16 C10 H10 105.8
C1 C10 H10 105.8
C27 C10 H10 105.8
C42 C11 C38 110.5(3)
C42 C11 C15 108.1(2)
C38 C11 C15 113.1(3)
C42 C11 C37 116.8(3)
C38 C11 C37 107.9(3)
C15 C11 C37 100.1(2)
C21 C12 C30 117.8(3)
C21 C12 C7 121.8(3)
C30 C12 C7 120.4(3)
C32 C13 C20 111.0(3)
C32 C13 H13A 109.4
C20 C13 H13A 109.4
C32 C13 H13B 109.4
C20 C13 H13B 109.4
H13A C13 H13B 108
C52 C14 C18 110.2(3)
C52 C14 C22 111.8(3)
C18 C14 C22 105.9(3)
C52 C14 C46 110.8(3)
C18 C14 C46 110.0(3)
C22 C14 C46 107.9(3)
C1 C15 C48 118.9(3)
C1 C15 C11 113.7(3)
C48 C15 C11 103.5(3)
C1 C15 H15 106.7
C48 C15 H15 106.7
C11 C15 H15 106.7
C42 C16 C10 114.5(3)
C42 C16 H16A 108.6
C10 C16 H16A 108.6
C42 C16 H16B 108.6
C10 C16 H16B 108.6
H16A C16 H16B 107.6
C51 C17 C33 118.3(3)
C51 C17 C5 121.2(3)
C33 C17 C5 120.4(3)
C54 C18 C14 113.9(4)
C54 C18 H18A 108.8
C14 C18 H18A 108.8
C54 C18 H18B 108.8
C14 C18 H18B 108.8
H18A C18 H18B 107.7
C32 C19 H19A 109.5
C32 C19 H19B 109.5
H19A C19 H19B 109.5
C32 C19 H19C 109.5
H19A C19 H19C 109.5
H19B C19 H19C 109.5
C13 C20 C46 113.7(3)
C13 C20 H20A 108.8
C46 C20 H20A 108.8
C13 C20 H20B 108.8
C46 C20 H20B 108.8
H20A C20 H20B 107.7
C33 C21 C12 121.3(3)
C33 C21 H21 119.4
C12 C21 H21 119.4
C55 C22 C47 111.9(3)
C55 C22 C14 112.5(3)
C47 C22 C14 112.1(3)
C55 C22 H22 106.6
C47 C22 H22 106.6
C14 C22 H22 106.6
C6 C23 C24 111.1(3)
C6 C23 H23A 109.4
C24 C23 H23A 109.4
C6 C23 H23B 109.4
C24 C23 H23B 109.4
H23A C23 H23B 108
C43 C24 C23 111.8(3)
C43 C24 C27 113.0(3)
C23 C24 C27 112.3(3)
C43 C24 H24 106.4
C23 C24 H24 106.4
C27 C24 H24 106.4
O2_1 C25 C47 111.2(5)
O2_2 C25 C47 107.3(9)
O2_1 C25 C54 105.1(5)
O2_2 C25 C54 103.9(8)
C47 C25 C54 112.5(4)
O2_1 C25 H4 107.5(19)
O2_2 C25 H4 113(2)
C47 C25 H4 120.0(19)
C54 C25 H4 99.0(19)
O4 C26 C4 108.9(3)
O4 C26 C34 112.9(3)
C4 C26 C34 110.2(3)
O4 C26 C32 111.1(3)
C4 C26 C32 110.8(3)
C34 C26 C32 102.8(3)
C8 C27 C36 109.3(3)
C8 C27 C24 106.6(3)
C36 C27 C24 112.6(3)
C8 C27 C10 110.4(2)
C36 C27 C10 110.2(3)
C24 C27 C10 107.7(3)
C35 C28 C9 111.9(3)
C35 C28 C46 111.5(3)
C9 C28 C46 109.0(3)
C35 C28 H28 108.1
C9 C28 H28 108.1
C46 C28 H28 108.1
C9 C29 C34 104.7(3)
C9 C29 H29A 110.8
C34 C29 H29A 110.8
C9 C29 H29B 110.8
C34 C29 H29B 110.8
H29A C29 H29B 108.9
C51 C30 C12 121.3(4)
C51 C30 H30 119.4
C12 C30 H30 119.4
C19 C32 C13 110.5(3)
C19 C32 C9 114.1(3)
C13 C32 C9 107.7(3)
C19 C32 C26 107.5(3)
C13 C32 C26 117.2(3)
C9 C32 C26 99.7(3)
C21 C33 C17 120.5(3)
C21 C33 H33 119.7
C17 C33 H33 119.7
C29 C34 C26 107.1(3)
C29 C34 H34A 110.3
C26 C34 H34A 110.3
C29 C34 H34B 110.3
C26 C34 H34B 110.3
H34A C34 H34B 108.6
C55 C35 C28 112.1(3)
C55 C35 H35A 109.2
C28 C35 H35A 109.2
C55 C35 H35B 109.2
C28 C35 H35B 109.2
H35A C35 H35B 107.9
C27 C36 H36A 109.5
C27 C36 H36B 109.5
H36A C36 H36B 109.5
C27 C36 H36C 109.5
H36A C36 H36C 109.5
H36B C36 H36C 109.5
O1 C37 C2 109.3(3)
O1 C37 C40 109.0(3)
C2 C37 C40 109.7(3)
O1 C37 C11 114.0(3)
C2 C37 C11 111.8(3)
C40 C37 C11 102.9(3)
C11 C38 H38A 109.5
C11 C38 H38B 109.5
H38A C38 H38B 109.5
C11 C38 H38C 109.5
H38A C38 H38C 109.5
H38B C38 H38C 109.5
C48 C40 C37 106.4(3)
C48 C40 H40A 110.4
C37 C40 H40A 110.4
C48 C40 H40B 110.4
C37 C40 H40B 110.4
H40A C40 H40B 108.6
C11 C42 C16 110.6(3)
C11 C42 H42A 109.5
C16 C42 H42A 109.5
C11 C42 H42B 109.5
C16 C42 H42B 109.5
H42A C42 H42B 108.1
C53 C43 C24 113.3(3)
C53 C43 H43A 108.9
C24 C43 H43A 108.9
C53 C43 H43B 108.9
C24 C43 H43B 108.9
H43A C43 H43B 107.7
C53 C45 C8 112.5(3)
C53 C45 H45A 109.1
C8 C45 H45A 109.1
C53 C45 H45B 109.1
C8 C45 H45B 109.1
H45A C45 H45B 107.8
C20 C46 C28 112.0(3)
C20 C46 C14 114.0(3)
C28 C46 C14 111.5(3)
C20 C46 H46 106.2
C28 C46 H46 106.2
C14 C46 H46 106.2
C25 C47 C22 113.5(3)
C25 C47 H47A 108.9
C22 C47 H47A 108.9
C25 C47 H47B 108.9
C22 C47 H47B 108.9
H47A C47 H47B 107.7
C40 C48 C15 105.2(3)
C40 C48 H48A 110.7
C15 C48 H48A 110.7
C40 C48 H48B 110.7
C15 C48 H48B 110.7
H48A C48 H48B 108.8
C17 C51 C30 120.8(3)
C17 C51 H51 119.6
C30 C51 H51 119.6
C14 C52 H52A 109.5
C14 C52 H52B 109.5
H52A C52 H52B 109.5
C14 C52 H52C 109.5
H52A C52 H52C 109.5
H52B C52 H52C 109.5
O3_2 C53 C43 108.0(10)
O3_1 C53 C43 103.4(8)
O3_2 C53 C45 107.9(10)
O3_1 C53 C45 111.8(8)
C43 C53 C45 113.2(3)
O3_2 C53 H6 101(3)
O3_1 C53 H6 101(3)
C43 C53 H6 105(3)
C45 C53 H6 120(3)
C25 C54 C18 112.1(3)
C25 C54 H54A 109.2
C18 C54 H54A 109.2
C25 C54 H54B 109.2
C18 C54 H54B 109.2
H54A C54 H54B 107.9
C35 C55 C22 110.7(3)
C35 C55 H55A 109.5
C22 C55 H55A 109.5
C35 C55 H55B 109.5
C22 C55 H55B 109.5
H55A C55 H55B 108.1
C37 O1 H1A 109(3)
C26 O4 H4A 106(3)
Cl2 C81 Cl1 133.8(13)
Cl2 C81 H81A 103.8
Cl1 C81 H81A 103.8
Cl2 C81 H81B 103.8
Cl1 C81 H81B 103.8
H81A C81 H81B 105.4
C31_1 O3_1 C53 114.0(14)
O5 C31_1 O3_1 127.0(12)
O5 C31_1 C49_1 124.1(10)
O3_1 C31_1 C49_1 108.9(10)
C57_1 C49_1 C31_1 117.7(9)
C57_1 C49_1 H49A_1 107.9
C31_1 C49_1 H49A_1 107.9
C57_1 C49_1 H49B_1 107.9
C31_1 C49_1 H49B_1 107.9
H49A_1 C49_1 H49B_1 107.2
C56_1 C57_1 C49_1 124.6(10)
C56_1 C57_1 H57_1 117.7
C49_1 C57_1 H57_1 117.7
C57_1 C56_1 C50_1 123.1(10)
C57_1 C56_1 H56_1 118.4
C50_1 C56_1 H56_1 118.4
C56_1 C50_1 C41_1 113.5(8)
C56_1 C50_1 H50A_1 108.9
C41_1 C50_1 H50A_1 108.9
C56_1 C50_1 H50B_1 108.9
C41_1 C50_1 H50B_1 108.9
H50A_1 C50_1 H50B_1 107.7
O6_1 C41_1 O2_1 123.5(10)
O6_1 C41_1 C50_1 124.2(10)
O2_1 C41_1 C50_1 111.1(7)
C41_1 O2_1 C25 117.7(8)
C31_2 O3_2 C53 124.1(18)
O5 C31_2 O3_2 118.4(17)
O5 C31_2 C49_2 129.8(14)
O3_2 C31_2 C49_2 111.5(16)
C57_2 C49_2 C31_2 112.3(15)
C57_2 C49_2 H49A_2 109.2
C31_2 C49_2 H49A_2 109.2
C57_2 C49_2 H49B_2 109.2
C31_2 C49_2 H49B_2 109.2
H49A_2 C49_2 H49B_2 107.9
C56_2 C57_2 C49_2 120.6(16)
C56_2 C57_2 H57_2 119.7
C49_2 C57_2 H57_2 119.7
C57_2 C56_2 C50_2 126.2(17)
C57_2 C56_2 H56_2 116.9
C50_2 C56_2 H56_2 116.9
C56_2 C50_2 C41_2 112.4(15)
C56_2 C50_2 H50A_2 109.1
C41_2 C50_2 H50A_2 109.1
C56_2 C50_2 H50B_2 109.1
C41_2 C50_2 H50B_2 109.1
H50A_2 C50_2 H50B_2 107.9
O6_2 C41_2 O2_2 122.2(19)
O6_2 C41_2 C50_2 127.7(18)
O2_2 C41_2 C50_2 108.1(16)
C41_2 O2_2 C25 114.4(14)

loop_
_geom_bond_atom_site_label_1
_geom_bond_atom_site_label_2
_geom_bond_distance
C1 C15 1.520(4)
C1 C6 1.528(5)
C1 C10 1.546(4)
C1 H1 0.98
C2 C5 1.190(5)
C2 C37 1.474(5)
C4 C7 1.192(5)
C4 C26 1.472(5)
C5 C17 1.429(5)
C6 C23 1.516(5)
C6 H6A 0.97
C6 H6B 0.97
C7 C12 1.436(5)
C8 C45 1.528(5)
C8 C27 1.533(4)
C8 H8A 0.97
C8 H8B 0.97
C9 C29 1.517(5)
C9 C28 1.532(5)
C9 C32 1.542(5)
C9 H9 0.98
C10 C16 1.534(5)
C10 C27 1.564(4)
C10 H10 0.98
C11 C42 1.525(4)
C11 C38 1.528(5)
C11 C15 1.542(5)
C11 C37 1.550(5)
C12 C21 1.382(5)
C12 C30 1.389(5)
C13 C32 1.533(5)
C13 C20 1.537(5)
C13 H13A 0.97
C13 H13B 0.97
C14 C52 1.525(6)
C14 C18 1.546(5)
C14 C22 1.551(5)
C14 C46 1.561(5)
C15 C48 1.539(4)
C15 H15 0.98
C16 C42 1.527(5)
C16 H16A 0.97
C16 H16B 0.97
C17 C51 1.378(6)
C17 C33 1.396(5)
C18 C54 1.543(5)
C18 H18A 0.97
C18 H18B 0.97
C19 C32 1.525(5)
C19 H19A 0.96
C19 H19B 0.96
C19 H19C 0.96
C20 C46 1.539(5)
C20 H20A 0.97
C20 H20B 0.97
C21 C33 1.377(5)
C21 H21 0.93
C22 C55 1.521(6)
C22 C47 1.522(5)
C22 H22 0.98
C23 C24 1.538(5)
C23 H23A 0.97
C23 H23B 0.97
C24 C43 1.528(5)
C24 C27 1.545(5)
C24 H24 0.98
C25 O2_1 1.457(13)
C25 O2_2 1.48(2)
C25 C47 1.515(6)
C25 C54 1.516(6)
C25 H4 1.05(4)
C26 O4 1.428(4)
C26 C34 1.545(5)
C26 C32 1.564(4)
C27 C36 1.540(5)
C28 C35 1.516(5)
C28 C46 1.541(5)
C28 H28 0.98
C29 C34 1.531(6)
C29 H29A 0.97
C29 H29B 0.97
C30 C51 1.379(6)
C30 H30 0.93
C33 H33 0.93
C34 H34A 0.97
C34 H34B 0.97
C35 C55 1.514(6)
C35 H35A 0.97
C35 H35B 0.97
C36 H36A 0.96
C36 H36B 0.96
C36 H36C 0.96
C37 O1 1.437(4)
C37 C40 1.548(5)
C38 H38A 0.96
C38 H38B 0.96
C38 H38C 0.96
C40 C48 1.530(5)
C40 H40A 0.97
C40 H40B 0.97
C42 H42A 0.97
C42 H42B 0.97
C43 C53 1.511(5)
C43 H43A 0.97
C43 H43B 0.97
C45 C53 1.519(6)
C45 H45A 0.97
C45 H45B 0.97
C46 H46 0.98
C47 H47A 0.97
C47 H47B 0.97
C48 H48A 0.97
C48 H48B 0.97
C51 H51 0.93
C52 H52A 0.96
C52 H52B 0.96
C52 H52C 0.96
C53 O3_2 1.41(2)
C53 O3_1 1.494(17)
C53 H6 0.93(5)
C54 H54A 0.97
C54 H54B 0.97
C55 H55A 0.97
C55 H55B 0.97
O1 H1A 0.88(5)
O4 H4A 0.94(5)
O5 C31_1 1.212(13)
O5 C31_2 1.21(2)
C81 Cl2 1.511(12)
C81 Cl1 1.534(11)
C81 H81A 0.97
C81 H81B 0.97
O3_1 C31_1 1.347(11)
C31_1 C49_1 1.499(9)
C49_1 C57_1 1.425(9)
C49_1 H49A_1 0.97
C49_1 H49B_1 0.97
C57_1 C56_1 1.341(10)
C57_1 H57_1 0.93
C56_1 C50_1 1.463(10)
C56_1 H56_1 0.93
C50_1 C41_1 1.506(9)
C50_1 H50A_1 0.97
C50_1 H50B_1 0.97
C41_1 O6_1 1.209(10)
C41_1 O2_1 1.337(8)
O3_2 C31_2 1.347(12)
C31_2 C49_2 1.505(15)
C49_2 C57_2 1.429(13)
C49_2 H49A_2 0.97
C49_2 H49B_2 0.97
C57_2 C56_2 1.344(12)
C57_2 H57_2 0.93
C56_2 C50_2 1.438(13)
C56_2 H56_2 0.93
C50_2 C41_2 1.516(14)
C50_2 H50A_2 0.97
C50_2 H50B_2 0.97
C41_2 O6_2 1.216(14)
C41_2 O2_2 1.340(13)

loop_
_geom_torsion_atom_site_label_1
_geom_torsion_atom_site_label_2
_geom_torsion_atom_site_label_3
_geom_torsion_atom_site_label_4
_geom_torsion
C15 C1 C6 C23 -177.6(3)
C10 C1 C6 C23 -55.7(4)
C15 C1 C10 C16 -48.7(4)
C6 C1 C10 C16 -172.4(3)
C15 C1 C10 C27 -178.9(3)
C6 C1 C10 C27 57.4(4)
C6 C1 C15 C48 -58.2(4)
C10 C1 C15 C48 179.1(3)
C6 C1 C15 C11 179.6(3)
C10 C1 C15 C11 56.8(3)
C42 C11 C15 C1 -61.7(3)
C38 C11 C15 C1 61.1(3)
C37 C11 C15 C1 175.6(2)
C42 C11 C15 C48 167.9(3)
C38 C11 C15 C48 -69.3(4)
C37 C11 C15 C48 45.2(3)
C1 C10 C16 C42 48.7(4)
C27 C10 C16 C42 177.5(3)
C52 C14 C18 C54 -63.7(4)
C22 C14 C18 C54 57.4(4)
C46 C14 C18 C54 173.8(3)
C32 C13 C20 C46 -54.2(5)
C30 C12 C21 C33 -1.8(6)
C7 C12 C21 C33 175.4(3)
C52 C14 C22 C55 -65.1(4)
C18 C14 C22 C55 174.8(3)
C46 C14 C22 C55 57.0(4)
C52 C14 C22 C47 62.0(4)
C18 C14 C22 C47 -58.1(4)
C46 C14 C22 C47 -175.9(3)
C1 C6 C23 C24 55.2(4)
C6 C23 C24 C43 174.7(4)
C6 C23 C24 C27 -56.9(4)
C45 C8 C27 C36 -64.1(4)
C45 C8 C27 C24 57.9(4)
C45 C8 C27 C10 174.5(3)
C43 C24 C27 C8 -57.0(4)
C23 C24 C27 C8 175.3(3)
C43 C24 C27 C36 62.9(4)
C23 C24 C27 C36 -64.8(4)
C43 C24 C27 C10 -175.4(3)
C23 C24 C27 C10 56.9(4)
C16 C10 C27 C8 57.1(4)
C1 C10 C27 C8 -173.2(3)
C16 C10 C27 C36 -63.7(4)
C1 C10 C27 C36 65.9(4)
C16 C10 C27 C24 173.1(3)
C1 C10 C27 C24 -57.2(3)
C29 C9 C28 C35 -54.7(4)
C32 C9 C28 C35 -177.9(3)
C29 C9 C28 C46 -178.4(3)
C32 C9 C28 C46 58.4(4)
C28 C9 C29 C34 -159.6(3)
C32 C9 C29 C34 -31.9(4)
C21 C12 C30 C51 0.9(6)
C7 C12 C30 C51 -176.3(4)
C20 C13 C32 C19 -68.7(4)
C20 C13 C32 C9 56.6(4)
C20 C13 C32 C26 167.8(3)
C29 C9 C32 C19 -68.7(4)
C28 C9 C32 C19 62.0(4)
C29 C9 C32 C13 168.2(3)
C28 C9 C32 C13 -61.0(4)
C29 C9 C32 C26 45.5(3)
C28 C9 C32 C26 176.3(3)
O4 C26 C32 C19 -42.9(4)
C4 C26 C32 C19 -164.1(3)
C34 C26 C32 C19 78.2(4)
O4 C26 C32 C13 82.2(4)
C4 C26 C32 C13 -39.1(4)
C34 C26 C32 C13 -156.8(3)
O4 C26 C32 C9 -162.1(3)
C4 C26 C32 C9 76.6(3)
C34 C26 C32 C9 -41.1(3)
C12 C21 C33 C17 1.2(6)
C51 C17 C33 C21 0.3(6)
C5 C17 C33 C21 -177.9(4)
C9 C29 C34 C26 5.2(4)
O4 C26 C34 C29 142.6(3)
C4 C26 C34 C29 -95.4(4)
C32 C26 C34 C29 22.8(4)
C9 C28 C35 C55 -177.3(3)
C46 C28 C35 C55 -54.9(4)
C42 C11 C37 O1 82.4(4)
C38 C11 C37 O1 -42.7(4)
C15 C11 C37 O1 -161.2(3)
C42 C11 C37 C2 -42.1(4)
C38 C11 C37 C2 -167.3(3)
C15 C11 C37 C2 74.2(3)
C42 C11 C37 C40 -159.8(3)
C38 C11 C37 C40 75.1(3)
C15 C11 C37 C40 -43.4(3)
O1 C37 C40 C48 147.3(3)
C2 C37 C40 C48 -93.1(4)
C11 C37 C40 C48 26.0(4)
C38 C11 C42 C16 -67.5(4)
C15 C11 C42 C16 56.9(4)
C37 C11 C42 C16 168.7(3)
C10 C16 C42 C11 -52.8(4)
C23 C24 C43 C53 -178.6(4)
C27 C24 C43 C53 53.4(5)
C27 C8 C45 C53 -54.7(4)
C13 C20 C46 C28 51.3(4)
C13 C20 C46 C14 179.0(3)
C35 C28 C46 C20 -175.4(3)
C9 C28 C46 C20 -51.4(4)
C35 C28 C46 C14 55.5(4)
C9 C28 C46 C14 179.5(3)
C52 C14 C46 C20 -60.6(4)
C18 C14 C46 C20 61.5(4)
C22 C14 C46 C20 176.6(3)
C52 C14 C46 C28 67.4(4)
C18 C14 C46 C28 -170.5(3)
C22 C14 C46 C28 -55.3(4)
O2_1 C25 C47 C22 67.7(6)
O2_2 C25 C47 C22 63.8(8)
C54 C25 C47 C22 -49.9(5)
C55 C22 C47 C25 -175.9(4)
C14 C22 C47 C25 56.7(4)
C37 C40 C48 C15 2.1(4)
C1 C15 C48 C40 -156.8(3)
C11 C15 C48 C40 -29.6(4)
C33 C17 C51 C30 -1.2(6)
C5 C17 C51 C30 177.0(4)
C12 C30 C51 C17 0.6(7)
C24 C43 C53 O3_2 72.3(10)
C24 C43 C53 O3_1 74.0(8)
C24 C43 C53 C45 -47.1(5)
C8 C45 C53 O3_2 -72.0(9)
C8 C45 C53 O3_1 -68.9(8)
C8 C45 C53 C43 47.4(5)
O2_1 C25 C54 C18 -73.7(7)
O2_2 C25 C54 C18 -68.2(10)
C47 C25 C54 C18 47.5(5)
C14 C18 C54 C25 -53.8(5)
C28 C35 C55 C22 55.5(5)
C47 C22 C55 C35 175.1(3)
C14 C22 C55 C35 -57.7(5)
O3_2 C53 O3_1 C31_1 -41(16)
C43 C53 O3_1 C31_1 159.2(13)
C45 C53 O3_1 C31_1 -78.8(15)
C31_2 O5 C31_1 O3_1 12E1(2)
C31_2 O5 C31_1 C49_1 -6E1(2)
C53 O3_1 C31_1 O5 4(3)
C53 O3_1 C31_1 C49_1 -177.5(13)
O5 C31_1 C49_1 C57_1 7(3)
O3_1 C31_1 C49_1 C57_1 -172.0(16)
C31_1 C49_1 C57_1 C56_1 173.1(19)
C49_1 C57_1 C56_1 C50_1 -6(3)
C57_1 C56_1 C50_1 C41_1 -172.5(18)
C56_1 C50_1 C41_1 O6_1 -16(3)
C56_1 C50_1 C41_1 O2_1 176.7(14)
O6_1 C41_1 O2_1 C25 6(3)
C50_1 C41_1 O2_1 C25 174.2(11)
O2_2 C25 O2_1 C41_1 119(11)
C47 C25 O2_1 C41_1 75.4(12)
C54 C25 O2_1 C41_1 -162.6(10)
O3_1 C53 O3_2 C31_2 137(18)
C43 C53 O3_2 C31_2 157(2)
C45 C53 O3_2 C31_2 -80(2)
C31_1 O5 C31_2 O3_2 -6E1(2)
C31_1 O5 C31_2 C49_2 12E1(3)
C53 O3_2 C31_2 O5 4(4)
C53 O3_2 C31_2 C49_2 -171(2)
O5 C31_2 C49_2 C57_2 15(4)
O3_2 C31_2 C49_2 C57_2 -171(2)
C31_2 C49_2 C57_2 C56_2 157(3)
C49_2 C57_2 C56_2 C50_2 11(4)
C57_2 C56_2 C50_2 C41_2 159(3)
C56_2 C50_2 C41_2 O6_2 8(5)
C56_2 C50_2 C41_2 O2_2 172(2)
O6_2 C41_2 O2_2 C25 -15(5)
C50_2 C41_2 O2_2 C25 -179.7(19)
O2_1 C25 O2_2 C41_2 -54(10)
C47 C25 O2_2 C41_2 84(2)
C54 C25 O2_2 C41_2 -157(2)
